data_7048504
loop_
_publ_author_name
'Pandey, Abha'
'Asthana, Sharad Kumar'
'Prakash, Anand'
'Roy, Jagat Kumar'
'Tiwari, Ida'
'Upadhyay, K. K.'

_publ_section_title
;
 A selective hydrolytic and restructuring approach through a Schiff base
 design on a coumarin platform for &quot;turn-on&quot; fluorogenic sensing
 of Zn<sup>2</sup>.
;
_journal_issue 6
_journal_name_full 'Dalton transactions (Cambridge, England : 2003)'
_journal_page_first 2068
_journal_page_last 2076
_journal_paper_doi 10.1039/c8dt03211d
_journal_volume 48
_journal_year 2019
_chemical_formula_sum 'C53 H60 N6 O18 S4 Zn2'
_chemical_formula_weight 1328.05
_space_group_crystal_system monoclinic
_space_group_IT_number 14
_space_group_name_Hall '-P 2yn'
_space_group_name_H-M_alt 'P 1 21/n 1'
_symmetry_space_group_name_Hall '-P 2yn'
_symmetry_space_group_name_H-M 'P 1 21/n 1'
_atom_sites_solution_hydrogens mixed
_audit_creation_method SHELXL-2016/6
_audit_update_record
;
2018-11-15 deposited with the CCDC.
2019-01-02 downloaded from the CCDC.
;
_cell_angle_alpha 90
_cell_angle_beta 102.8000(10)
_cell_angle_gamma 90
_cell_formula_units_Z 4
_cell_length_a 18.1235(8)
_cell_length_b 16.7124(7)
_cell_length_c 20.6274(9)
_cell_measurement_reflns_used 999
_cell_measurement_temperature 273(2)
_cell_measurement_theta_max 2.363
_cell_measurement_theta_min 26.477
_cell_volume 6092.5(5)
_computing_cell_refinement 'Bruker SAINT'
_computing_data_collection 'Bruker APEX2'
_computing_data_reduction 'Bruker SAINT'
_computing_molecular_graphics 'Bruker SHELXTL'
_computing_publication_material publCIF
_computing_structure_refinement 'SHELXL-2016/6 (Sheldrick, 2016)'
_computing_structure_solution 'SHELXL-2016/6 (Sheldrick, 2016)'
_diffrn_ambient_temperature 273(2)
_diffrn_measured_fraction_theta_full 0.999
_diffrn_measured_fraction_theta_max 0.991
_diffrn_measurement_device_type 'Bruker APEX-II CCD'
_diffrn_measurement_method '\f and \w scans'
_diffrn_radiation_type MoK\a
_diffrn_radiation_wavelength 0.71073
_diffrn_reflns_av_R_equivalents 0.1181
_diffrn_reflns_av_unetI/netI 0.1093
_diffrn_reflns_Laue_measured_fraction_full 0.999
_diffrn_reflns_Laue_measured_fraction_max 0.991
_diffrn_reflns_limit_h_max 24
_diffrn_reflns_limit_h_min -24
_diffrn_reflns_limit_k_max 22
_diffrn_reflns_limit_k_min -22
_diffrn_reflns_limit_l_max 27
_diffrn_reflns_limit_l_min -27
_diffrn_reflns_number 91447
_diffrn_reflns_point_group_measured_fraction_full 0.999
_diffrn_reflns_point_group_measured_fraction_max 0.991
_diffrn_reflns_theta_full 25.000
_diffrn_reflns_theta_max 28.477
_diffrn_reflns_theta_min 2.363
_exptl_absorpt_coefficient_mu 0.998
_exptl_absorpt_correction_T_max 0.865
_exptl_absorpt_correction_T_min 0.768
_exptl_absorpt_correction_type empirical
_exptl_absorpt_process_details SADABS
_exptl_crystal_colour colorless
_exptl_crystal_density_diffrn 1.448
_exptl_crystal_description block
_exptl_crystal_F_000 2752
_exptl_crystal_size_max 0.280
_exptl_crystal_size_mid 0.200
_exptl_crystal_size_min 0.150
_refine_diff_density_max 0.735
_refine_diff_density_min -0.479
_refine_diff_density_rms 0.115
_refine_ls_extinction_method none
_refine_ls_goodness_of_fit_ref 1.030
_refine_ls_hydrogen_treatment mixed
_refine_ls_matrix_type full
_refine_ls_number_parameters 823
_refine_ls_number_reflns 15293
_refine_ls_number_restraints 6
_refine_ls_restrained_S_all 1.030
_refine_ls_R_factor_all 0.1274
_refine_ls_R_factor_gt 0.0672
_refine_ls_shift/su_max 0.001
_refine_ls_shift/su_mean 0.000
_refine_ls_structure_factor_coef Fsqd
_refine_ls_weighting_details 'w=1/[\s^2^(Fo^2^)+(0.0678P)^2^+7.8094P] where P=(Fo^2^+2Fc^2^)/3'
_refine_ls_weighting_scheme calc
_refine_ls_wR_factor_gt 0.1355
_refine_ls_wR_factor_ref 0.1553
_reflns_Friedel_coverage 0.000
_reflns_number_gt 9503
_reflns_number_total 15293
_reflns_threshold_expression 'I > 2\s(I)'
_cod_data_source_file c8dt03211d2.cif
_cod_data_source_block 19jand
_cod_depositor_comments 'Adding full bibliography for 7048502--7048504.cif.'
_cod_database_code 7048504
_shelx_shelxl_version_number 2016/6
_shelx_space_group_comment
;
The symmetry employed for this shelxl refinement is uniquely defined
by the following loop, which should always be used as a source of
symmetry information in preference to the above space-group names.
They are only intended as comments.
;
_shelx_estimated_absorpt_t_min 0.768
_shelx_estimated_absorpt_t_max 0.865
_publcif_funding_html
;
;

loop_
_space_group_symop_operation_xyz
'x, y, z'
'-x+1/2, y+1/2, -z+1/2'
'-x, -y, -z'
'x-1/2, -y-1/2, z-1/2'

loop_
_atom_site_label
_atom_site_type_symbol
_atom_site_fract_x
_atom_site_fract_y
_atom_site_fract_z
_atom_site_U_iso_or_equiv
_atom_site_adp_type
_atom_site_occupancy
_atom_site_site_symmetry_order
_atom_site_calc_flag
_atom_site_refinement_flags_posn
_atom_site_refinement_flags_adp
_atom_site_refinement_flags_occupancy
_atom_site_disorder_assembly
_atom_site_disorder_group
Zn1 Zn 0.22604(2) 0.37120(3) 0.26526(2) 0.01360(12) Uani 1 1 d . . . . .
Zn2 Zn 0.29745(2) 0.59311(2) 0.28416(2) 0.01241(11) Uani 1 1 d . . . . .
S1 S -0.05176(6) 0.49316(6) 0.09544(6) 0.0298(3) Uani 1 1 d . . . . .
S2A S 0.68620(8) 0.48071(8) 0.05372(7) 0.0325(3) Uani 0.93 1 d . . P A 1
S2B S 0.7370(9) 0.5099(9) 0.0832(8) 0.021(3) Uiso 0.07 1 d . . P A 2
S3A S 0.4671(2) 0.5665(2) 0.1033(2) 0.0280(7) Uani 0.64 1 d . . P B 1
S3B S 0.4471(4) 0.5876(4) 0.1113(4) 0.0304(13) Uani 0.36 1 d . . P B 2
S4A S 0.234759 0.308230 0.522780 0.0289(5) Uani 0.75 1 d . . P C 1
S4B S 0.2293(4) 0.3330(3) 0.4963(3) 0.0368(15) Uani 0.25 1 d . . P D 2
O1 O 0.64248(16) 0.43270(17) 0.25394(15) 0.0247(7) Uani 1 1 d . . . . .
O1W O 0.17715(14) 0.31734(15) 0.17627(13) 0.0153(6) Uani 1 1 d . . . . .
O2 O 0.53735(14) 0.38193(15) 0.27251(13) 0.0150(6) Uani 1 1 d . . . . .
O2W O 0.30539(15) 0.67425(15) 0.20647(13) 0.0160(6) Uani 1 1 d . . . . .
O3 O 0.30218(15) 0.28470(15) 0.30545(13) 0.0159(6) Uani 1 1 d . . . . .
O4 O 0.25436(15) 0.67885(15) 0.33485(13) 0.0154(6) Uani 1 1 d . . . . .
O5 O -0.01144(15) 0.63248(15) 0.28063(13) 0.0168(6) Uani 1 1 d . . . . .
O6 O -0.13257(16) 0.60256(18) 0.25535(15) 0.0282(7) Uani 1 1 d . . . . .
O7 O 0.48966(17) 0.27504(17) 0.53158(14) 0.0259(7) Uani 1 1 d . . . . .
O8 O 0.47092(14) 0.38079(15) 0.46692(13) 0.0150(6) Uani 1 1 d . . . . .
O9 O 0.41072(14) 0.60037(15) 0.31849(13) 0.0153(6) Uani 1 1 d . . . . .
O10 O 0.13782(15) 0.32730(15) 0.30028(13) 0.0174(6) Uani 1 1 d . . . . .
O11 O 0.07656(15) 0.54632(15) 0.42622(13) 0.0169(6) Uani 1 1 d . . . . .
O12 O 0.05408(18) 0.64711(17) 0.48816(15) 0.0280(7) Uani 1 1 d . . . . .
O13 O 0.03204(17) 0.5040(2) 0.10478(16) 0.0365(8) Uani 1 1 d . . . . .
O14 O 0.7393(2) 0.4117(2) 0.0633(2) 0.0515(10) Uani 1 1 d . . . . .
O15 O 0.40533(17) 0.50996(18) 0.11458(15) 0.0312(8) Uani 1 1 d . . . . .
C51B C 0.5134(8) 0.5598(9) 0.0647(7) 0.035(3) Uani 0.35 1 d . . P B 2
H51A H 0.541904 0.514522 0.085208 0.052 Uiso 0.35 1 calc R U P B 2
H51B H 0.547164 0.603742 0.063205 0.052 Uiso 0.35 1 calc R U P B 2
H51C H 0.487421 0.546096 0.020357 0.052 Uiso 0.35 1 calc R U P B 2
O16A O 0.2442(3) 0.3963(3) 0.5123(2) 0.0437(13) Uani 0.75 1 d . . P C 1
N1 N 0.31751(18) 0.42335(17) 0.23197(15) 0.0117(7) Uani 1 1 d . . . . .
N2 N 0.30260(18) 0.49899(17) 0.20057(16) 0.0128(7) Uani 1 1 d . . . . .
N3 N 0.17359(19) 0.49436(19) 0.20072(17) 0.0136(7) Uani 1 1 d . . . . .
N4 N 0.18189(18) 0.56388(18) 0.24143(15) 0.0130(7) Uani 1 1 d . . . . .
N5 N 0.30210(17) 0.49819(18) 0.35450(15) 0.0119(7) Uani 1 1 d . . . . .
N6 N 0.23620(17) 0.45014(18) 0.34616(16) 0.0127(7) Uani 1 1 d . . . . .
C1 C 0.6145(2) 0.3817(2) 0.2829(2) 0.0175(9) Uani 1 1 d . . . . .
C2 C 0.6541(2) 0.3202(2) 0.3261(2) 0.0196(9) Uani 1 1 d . . . . .
H2 H 0.706606 0.318615 0.334323 0.024 Uiso 1 1 calc R U . . .
C3 C 0.6176(2) 0.2650(2) 0.3549(2) 0.0164(9) Uani 1 1 d . . . . .
C4 C 0.6610(2) 0.2013(2) 0.3984(2) 0.0229(10) Uani 1 1 d . . . . .
H4A H 0.714225 0.209322 0.402154 0.034 Uiso 1 1 calc R U . . .
H4B H 0.646706 0.149707 0.379186 0.034 Uiso 1 1 calc R U . . .
H4C H 0.649855 0.203968 0.441734 0.034 Uiso 1 1 calc R U . . .
C5 C 0.5366(2) 0.2677(2) 0.34288(19) 0.0139(8) Uani 1 1 d . . . . .
C6 C 0.4916(2) 0.2143(2) 0.37080(19) 0.0146(8) Uani 1 1 d . . . . .
H6 H 0.515138 0.173848 0.398874 0.017 Uiso 1 1 calc R U . . .
C7 C 0.4155(2) 0.2203(2) 0.35789(19) 0.0152(8) Uani 1 1 d . . . . .
H7 H 0.388217 0.183676 0.377171 0.018 Uiso 1 1 calc R U . . .
C8 C 0.3757(2) 0.2810(2) 0.31568(19) 0.0126(8) Uani 1 1 d . . . . .
C9 C 0.4191(2) 0.3359(2) 0.28745(19) 0.0122(8) Uani 1 1 d . . . . .
C10 C 0.4980(2) 0.3271(2) 0.30165(19) 0.0135(8) Uani 1 1 d . . . . .
C11 C 0.3879(2) 0.4037(2) 0.24669(18) 0.0133(8) Uani 1 1 d . . . . .
H11 H 0.421418 0.435533 0.229869 0.016 Uiso 1 1 calc R U . . .
C12 C 0.2271(2) 0.4994(2) 0.15748(19) 0.0140(8) Uani 1 1 d . . . . .
H12A H 0.220812 0.454202 0.127294 0.017 Uiso 1 1 calc R U . . .
H12B H 0.218999 0.548282 0.131464 0.017 Uiso 1 1 calc R U . . .
C13 C 0.1223(2) 0.5891(2) 0.25812(18) 0.0134(8) Uani 1 1 d . . . . .
H13 H 0.076810 0.563554 0.239882 0.016 Uiso 1 1 calc R U . . .
C14 C 0.1206(2) 0.6548(2) 0.30351(19) 0.0138(8) Uani 1 1 d . . . . .
C15 C 0.1856(2) 0.6963(2) 0.33876(19) 0.0148(8) Uani 1 1 d . . . . .
C16 C 0.1737(2) 0.7605(2) 0.38040(19) 0.0172(9) Uani 1 1 d . . . . .
H16 H 0.215355 0.788271 0.404451 0.021 Uiso 1 1 calc R U . . .
C17 C 0.1029(2) 0.7827(2) 0.38617(19) 0.0182(9) Uani 1 1 d . . . . .
H17 H 0.097695 0.826180 0.412975 0.022 Uiso 1 1 calc R U . . .
C18 C 0.0377(2) 0.7419(2) 0.35280(19) 0.0159(9) Uani 1 1 d . . . . .
C19 C 0.0488(2) 0.6778(2) 0.31346(18) 0.0136(8) Uani 1 1 d . . . . .
C20 C -0.0380(2) 0.7602(2) 0.3589(2) 0.0198(9) Uani 1 1 d . . . . .
C21 C -0.0511(3) 0.8297(3) 0.4013(2) 0.0318(11) Uani 1 1 d . . . . .
H21A H -0.103927 0.832956 0.401474 0.048 Uiso 1 1 calc R U . . .
H21B H -0.035396 0.878277 0.383508 0.048 Uiso 1 1 calc R U . . .
H21C H -0.022346 0.822077 0.445861 0.048 Uiso 1 1 calc R U . . .
C22 C -0.0959(2) 0.7145(2) 0.3262(2) 0.0228(10) Uani 1 1 d . . . . .
H22 H -0.144757 0.726891 0.329979 0.027 Uiso 1 1 calc R U . . .
C23 C -0.0848(2) 0.6477(3) 0.2859(2) 0.0215(9) Uani 1 1 d . . . . .
C24 C 0.5199(2) 0.3285(2) 0.5068(2) 0.0195(9) Uani 1 1 d . . . . .
C25 C 0.5989(2) 0.3431(2) 0.5137(2) 0.0205(9) Uani 1 1 d . . . . .
H25 H 0.633258 0.309996 0.541578 0.025 Uiso 1 1 calc R U . . .
C26 C 0.6256(2) 0.4033(2) 0.4812(2) 0.0188(9) Uani 1 1 d . . . . .
C27 C 0.7083(2) 0.4139(3) 0.4866(2) 0.0246(10) Uani 1 1 d . . . . .
H27A H 0.735878 0.381893 0.522520 0.037 Uiso 1 1 calc R U . . .
H27B H 0.721460 0.469212 0.494849 0.037 Uiso 1 1 calc R U . . .
H27C H 0.721001 0.397494 0.445775 0.037 Uiso 1 1 calc R U . . .
C28 C 0.5720(2) 0.4563(2) 0.43937(19) 0.0145(8) Uani 1 1 d . . . . .
C29 C 0.5917(2) 0.5214(2) 0.4038(2) 0.0178(9) Uani 1 1 d . . . . .
H29 H 0.642633 0.533098 0.407301 0.021 Uiso 1 1 calc R U . . .
C30 C 0.5382(2) 0.5683(2) 0.3642(2) 0.0175(9) Uani 1 1 d . . . . .
H30 H 0.553744 0.610149 0.340729 0.021 Uiso 1 1 calc R U . . .
C31 C 0.4591(2) 0.5549(2) 0.35791(19) 0.0145(8) Uani 1 1 d . . . . .
C32 C 0.4379(2) 0.4898(2) 0.39469(19) 0.0120(8) Uani 1 1 d . . . . .
C33 C 0.4959(2) 0.4431(2) 0.43393(18) 0.0128(8) Uani 1 1 d . . . . .
C34 C 0.3615(2) 0.4633(2) 0.38855(18) 0.0121(8) Uani 1 1 d . . . . .
H34 H 0.354106 0.416838 0.411140 0.014 Uiso 1 1 calc R U . . .
C35 C 0.1831(2) 0.4762(2) 0.37204(18) 0.0127(8) Uani 1 1 d . . . . .
H35 H 0.192766 0.521540 0.398738 0.015 Uiso 1 1 calc R U . . .
C36 C 0.1096(2) 0.4403(2) 0.36275(19) 0.0133(8) Uani 1 1 d . . . . .
C37 C 0.0900(2) 0.3678(2) 0.32595(19) 0.0145(8) Uani 1 1 d . . . . .
C38 C 0.0147(2) 0.3392(2) 0.3183(2) 0.0193(9) Uani 1 1 d . . . . .
H38 H 0.000979 0.291314 0.295940 0.023 Uiso 1 1 calc R U . . .
C39 C -0.0378(2) 0.3804(2) 0.3430(2) 0.0220(10) Uani 1 1 d . . . . .
H39 H -0.086741 0.360287 0.336235 0.026 Uiso 1 1 calc R U . . .
C40 C -0.0203(2) 0.4523(2) 0.3786(2) 0.0178(9) Uani 1 1 d . . . . .
C41 C 0.0537(2) 0.4787(2) 0.3891(2) 0.0157(8) Uani 1 1 d . . . . .
C42 C -0.0744(2) 0.4988(2) 0.4047(2) 0.0250(10) Uani 1 1 d . . . . .
C43 C -0.1551(3) 0.4724(3) 0.3921(3) 0.0389(13) Uani 1 1 d . . . . .
H43A H -0.183477 0.509191 0.412785 0.058 Uiso 1 1 calc R U . . .
H43B H -0.157713 0.419892 0.410447 0.058 Uiso 1 1 calc R U . . .
H43C H -0.175951 0.471022 0.345126 0.058 Uiso 1 1 calc R U . . .
C44 C -0.0504(3) 0.5649(3) 0.4401(2) 0.0261(11) Uani 1 1 d . . . . .
H44 H -0.085490 0.595324 0.456120 0.031 Uiso 1 1 calc R U . . .
C45 C 0.0268(2) 0.5908(2) 0.4544(2) 0.0208(9) Uani 1 1 d . . . . .
C46 C -0.0786(3) 0.4163(3) 0.0354(3) 0.0409(13) Uani 1 1 d . . . . .
H46A H -0.071392 0.434532 -0.006902 0.061 Uiso 1 1 calc R U . . .
H46B H -0.130873 0.403084 0.031813 0.061 Uiso 1 1 calc R U . . .
H46C H -0.047959 0.369768 0.048840 0.061 Uiso 1 1 calc R U . . .
C47 C -0.0655(3) 0.4407(3) 0.1667(3) 0.0424(13) Uani 1 1 d . . . . .
H47A H -0.033796 0.394084 0.173547 0.064 Uiso 1 1 calc R U . . .
H47B H -0.117524 0.424851 0.160161 0.064 Uiso 1 1 calc R U . . .
H47C H -0.052565 0.474908 0.204955 0.064 Uiso 1 1 calc R U . . .
C48 C 0.7051(4) 0.5317(4) 0.1304(3) 0.0606(18) Uani 1 1 d . . . . .
H48A H 0.676617 0.580551 0.126025 0.091 Uiso 1 1 calc R U . A 1
H48B H 0.758143 0.543628 0.143318 0.091 Uiso 1 1 calc R U . A 1
H48C H 0.690841 0.498563 0.163650 0.091 Uiso 1 1 calc R U . A 1
C49 C 0.7246(3) 0.5547(3) 0.0082(2) 0.0331(12) Uani 1 1 d . . . . .
H49A H 0.694826 0.602242 0.007895 0.050 Uiso 1 1 calc R U . A 2
H49B H 0.698932 0.518670 -0.025641 0.050 Uiso 1 1 calc R U . A 2
H49C H 0.772969 0.568546 -0.000308 0.050 Uiso 1 1 calc R U . A 2
C50 C 0.5124(3) 0.5970(3) 0.1872(2) 0.0377(12) Uani 1 1 d . . . . .
H50A H 0.474437 0.610366 0.211229 0.056 Uiso 1 1 calc R U . B 1
H50B H 0.543833 0.642792 0.185360 0.056 Uiso 1 1 calc R U . B 1
H50C H 0.542933 0.553830 0.209273 0.056 Uiso 1 1 calc R U . B 1
C51A C 0.4210(4) 0.6597(4) 0.0790(3) 0.0320(17) Uani 0.65 1 d . . P B 1
H51D H 0.389786 0.654857 0.035072 0.048 Uiso 0.65 1 calc R U P B 1
H51E H 0.458294 0.700568 0.079376 0.048 Uiso 0.65 1 calc R U P B 1
H51F H 0.390122 0.673701 0.109587 0.048 Uiso 0.65 1 calc R U P B 1
C52A C 0.3088(5) 0.2811(4) 0.5894(3) 0.050(2) Uani 0.75 1 d . . P C 1
H52A H 0.356314 0.294585 0.578959 0.075 Uiso 0.75 1 calc R U P C 1
H52B H 0.306864 0.224549 0.596921 0.075 Uiso 0.75 1 calc R U P C 1
H52C H 0.303591 0.309362 0.628630 0.075 Uiso 0.75 1 calc R U P C 1
C52B C 0.1495(9) 0.2632(9) 0.4714(8) 0.019(4) Uani 0.25 1 d . U P D 2
H52D H 0.160458 0.214353 0.496102 0.028 Uiso 0.25 1 calc R U P D 2
H52E H 0.141761 0.252081 0.424750 0.028 Uiso 0.25 1 calc R U P D 2
H52F H 0.104542 0.286933 0.480447 0.028 Uiso 0.25 1 calc R U P D 2
C53A C 0.2712(5) 0.2585(4) 0.4606(4) 0.039(2) Uani 0.75 1 d . . P C 1
H53A H 0.244825 0.276622 0.417491 0.059 Uiso 0.75 1 calc R U P C 1
H53B H 0.264245 0.201823 0.464008 0.059 Uiso 0.75 1 calc R U P C 1
H53C H 0.324122 0.270116 0.466576 0.059 Uiso 0.75 1 calc R U P C 1
C53B C 0.3065(13) 0.2715(14) 0.4907(13) 0.039(6) Uani 0.25 1 d . . P D 2
H53D H 0.351819 0.292663 0.518622 0.059 Uiso 0.25 1 calc R U P D 2
H53E H 0.311949 0.270047 0.445491 0.059 Uiso 0.25 1 calc R U P D 2
H53F H 0.297784 0.218373 0.504989 0.059 Uiso 0.25 1 calc R U P D 2
H2WA H 0.333500 0.715900 0.206699 0.059 Uiso 1 1 d . U . . .
H2WB H 0.257160 0.690941 0.193501 0.059 Uiso 1 1 d . U . . .
H1WA H 0.200789 0.273780 0.172729 0.059 Uiso 1 1 d . U . . .
H1WB H 0.130980 0.300900 0.164261 0.059 Uiso 1 1 d . U . . .
O16B O 0.2287(8) 0.3446(10) 0.5653(7) 0.055(5) Uani 0.25 1 d . . P D 2
H3N H 0.129(2) 0.492(2) 0.176(2) 0.012(11) Uiso 1 1 d . . . . .
H2N H 0.335429 0.510530 0.178890 0.018(12) Uiso 1 1 d . . . . .

loop_
_atom_site_aniso_label
_atom_site_aniso_U_11
_atom_site_aniso_U_22
_atom_site_aniso_U_33
_atom_site_aniso_U_23
_atom_site_aniso_U_13
_atom_site_aniso_U_12
Zn1 0.0144(2) 0.0099(2) 0.0172(3) -0.00304(18) 0.00513(18) -0.00234(19)
Zn2 0.0130(2) 0.0086(2) 0.0151(3) 0.00032(18) 0.00213(18) -0.00013(18)
S1 0.0218(6) 0.0178(5) 0.0452(8) -0.0028(5) -0.0023(5) 0.0035(5)
S2A 0.0396(8) 0.0265(7) 0.0340(8) 0.0017(6) 0.0137(6) -0.0082(6)
S3A 0.031(2) 0.0287(18) 0.0288(14) -0.0039(12) 0.0174(13) -0.0078(13)
S3B 0.027(3) 0.036(4) 0.029(3) 0.011(3) 0.009(2) -0.002(2)
S4A 0.0271(9) 0.0269(11) 0.0334(13) -0.0093(9) 0.0082(9) -0.0025(8)
S4B 0.040(3) 0.023(3) 0.053(4) 0.009(3) 0.022(3) 0.003(3)
O1 0.0196(16) 0.0235(16) 0.0331(19) 0.0095(14) 0.0106(14) -0.0023(13)
O1W 0.0128(14) 0.0105(13) 0.0211(16) -0.0029(11) 0.0006(12) 0.0012(11)
O2 0.0123(14) 0.0132(13) 0.0201(16) 0.0017(11) 0.0047(11) 0.0006(11)
O2W 0.0168(14) 0.0092(13) 0.0218(16) 0.0018(11) 0.0041(12) 0.0004(11)
O3 0.0167(15) 0.0088(13) 0.0224(16) -0.0003(11) 0.0048(12) -0.0016(11)
O4 0.0172(15) 0.0128(13) 0.0174(15) -0.0023(11) 0.0061(12) 0.0007(12)
O5 0.0167(14) 0.0171(14) 0.0163(15) 0.0007(12) 0.0031(12) 0.0034(12)
O6 0.0175(16) 0.0327(18) 0.0338(19) -0.0063(15) 0.0043(14) 0.0052(14)
O7 0.0354(18) 0.0175(15) 0.0207(17) 0.0061(13) -0.0025(14) -0.0017(14)
O8 0.0162(14) 0.0132(13) 0.0139(15) 0.0025(11) -0.0003(11) 0.0009(11)
O9 0.0130(14) 0.0124(13) 0.0184(15) 0.0053(11) -0.0011(11) -0.0023(11)
O10 0.0180(15) 0.0135(13) 0.0229(16) -0.0027(12) 0.0093(12) -0.0037(12)
O11 0.0199(15) 0.0126(13) 0.0216(16) 0.0018(11) 0.0121(12) 0.0022(12)
O12 0.045(2) 0.0159(15) 0.0295(19) 0.0009(13) 0.0217(16) 0.0039(14)
O13 0.0228(18) 0.047(2) 0.035(2) 0.0104(16) -0.0041(15) -0.0052(16)
O14 0.050(2) 0.0255(19) 0.076(3) -0.0007(19) 0.007(2) 0.0001(18)
O15 0.0333(19) 0.0333(18) 0.0295(19) -0.0010(14) 0.0120(15) -0.0134(15)
C51B 0.027(7) 0.046(9) 0.036(9) 0.006(7) 0.018(7) -0.002(7)
O16A 0.052(3) 0.021(2) 0.048(3) -0.005(2) -0.011(2) 0.003(2)
N1 0.0164(17) 0.0064(15) 0.0116(17) 0.0013(12) 0.0016(13) 0.0016(13)
N2 0.0154(17) 0.0073(15) 0.0162(18) 0.0029(13) 0.0041(14) 0.0015(13)
N3 0.0092(17) 0.0132(16) 0.0169(19) -0.0029(14) -0.0002(14) 0.0003(14)
N4 0.0187(18) 0.0078(15) 0.0122(18) -0.0002(13) 0.0028(14) 0.0020(14)
N5 0.0118(17) 0.0113(15) 0.0144(18) -0.0053(13) 0.0067(13) -0.0033(13)
N6 0.0129(17) 0.0094(15) 0.0165(18) -0.0016(13) 0.0049(14) -0.0009(13)
C1 0.017(2) 0.0149(19) 0.021(2) -0.0026(17) 0.0053(17) 0.0021(17)
C2 0.014(2) 0.021(2) 0.023(2) -0.0021(18) 0.0026(17) 0.0014(18)
C3 0.018(2) 0.0139(19) 0.017(2) -0.0055(16) 0.0037(17) 0.0030(17)
C4 0.021(2) 0.022(2) 0.025(3) -0.0013(18) 0.0030(19) 0.0053(19)
C5 0.017(2) 0.0117(18) 0.014(2) -0.0055(15) 0.0043(16) 0.0023(16)
C6 0.015(2) 0.0089(18) 0.018(2) -0.0008(15) 0.0022(17) 0.0025(16)
C7 0.020(2) 0.0108(18) 0.016(2) -0.0003(16) 0.0059(17) -0.0007(17)
C8 0.013(2) 0.0083(17) 0.017(2) -0.0050(15) 0.0035(16) 0.0001(15)
C9 0.016(2) 0.0076(17) 0.013(2) -0.0041(15) 0.0031(16) -0.0028(16)
C10 0.019(2) 0.0104(18) 0.012(2) -0.0052(15) 0.0051(16) -0.0032(16)
C11 0.016(2) 0.0125(18) 0.012(2) -0.0046(15) 0.0043(16) -0.0021(16)
C12 0.013(2) 0.0155(19) 0.014(2) -0.0015(16) 0.0027(16) 0.0022(16)
C13 0.018(2) 0.0096(18) 0.012(2) 0.0033(15) 0.0021(16) -0.0023(16)
C14 0.019(2) 0.0094(17) 0.015(2) 0.0059(15) 0.0068(17) 0.0029(16)
C15 0.022(2) 0.0094(18) 0.013(2) 0.0028(15) 0.0054(17) -0.0001(17)
C16 0.024(2) 0.0130(19) 0.015(2) -0.0001(16) 0.0055(17) -0.0037(17)
C17 0.030(2) 0.0130(19) 0.013(2) -0.0014(16) 0.0079(18) 0.0007(18)
C18 0.021(2) 0.0121(19) 0.017(2) 0.0051(16) 0.0085(17) 0.0076(17)
C19 0.018(2) 0.0115(18) 0.011(2) 0.0039(15) 0.0031(16) 0.0016(16)
C20 0.025(2) 0.021(2) 0.015(2) 0.0005(17) 0.0065(18) 0.0075(19)
C21 0.030(3) 0.033(3) 0.034(3) -0.005(2) 0.010(2) 0.011(2)
C22 0.021(2) 0.026(2) 0.024(2) 0.0023(19) 0.0101(19) 0.0121(19)
C23 0.017(2) 0.026(2) 0.021(2) 0.0045(18) 0.0029(18) 0.0040(19)
C24 0.028(2) 0.014(2) 0.014(2) -0.0026(16) -0.0002(18) 0.0043(19)
C25 0.024(2) 0.019(2) 0.013(2) 0.0000(17) -0.0055(18) 0.0081(18)
C26 0.021(2) 0.017(2) 0.015(2) -0.0098(17) -0.0015(17) 0.0074(18)
C27 0.019(2) 0.031(2) 0.021(2) -0.0040(19) -0.0026(18) 0.006(2)
C28 0.015(2) 0.0154(19) 0.012(2) -0.0047(16) 0.0015(16) 0.0006(16)
C29 0.010(2) 0.025(2) 0.018(2) -0.0082(17) 0.0022(16) -0.0044(17)
C30 0.017(2) 0.017(2) 0.018(2) 0.0009(16) 0.0041(17) -0.0052(17)
C31 0.017(2) 0.0128(19) 0.013(2) -0.0017(15) 0.0025(16) 0.0017(16)
C32 0.014(2) 0.0098(17) 0.012(2) -0.0024(15) 0.0032(16) 0.0005(16)
C33 0.021(2) 0.0089(18) 0.010(2) -0.0020(14) 0.0054(16) 0.0013(16)
C34 0.016(2) 0.0101(18) 0.011(2) 0.0018(15) 0.0053(16) -0.0016(16)
C35 0.018(2) 0.0092(17) 0.010(2) 0.0001(14) 0.0014(16) 0.0031(16)
C36 0.015(2) 0.0126(18) 0.013(2) 0.0023(15) 0.0046(16) -0.0002(16)
C37 0.0119(19) 0.0148(19) 0.016(2) 0.0014(16) 0.0023(16) -0.0005(16)
C38 0.018(2) 0.018(2) 0.021(2) -0.0006(17) 0.0032(18) -0.0052(18)
C39 0.013(2) 0.019(2) 0.032(3) 0.0089(18) 0.0019(18) -0.0056(17)
C40 0.015(2) 0.0141(19) 0.024(2) 0.0063(17) 0.0058(18) -0.0006(17)
C41 0.019(2) 0.0101(18) 0.017(2) 0.0062(16) 0.0013(17) 0.0020(17)
C42 0.021(2) 0.018(2) 0.039(3) 0.012(2) 0.013(2) 0.0047(18)
C43 0.024(3) 0.031(3) 0.067(4) 0.007(3) 0.020(3) 0.009(2)
C44 0.026(2) 0.020(2) 0.040(3) 0.012(2) 0.023(2) 0.0128(19)
C45 0.033(3) 0.0122(19) 0.023(2) 0.0068(18) 0.018(2) 0.0063(19)
C46 0.050(3) 0.028(3) 0.043(3) -0.006(2) 0.006(3) -0.005(3)
C47 0.040(3) 0.039(3) 0.053(4) -0.009(3) 0.020(3) -0.007(3)
C48 0.085(5) 0.061(4) 0.041(4) 0.007(3) 0.026(3) -0.001(4)
C49 0.043(3) 0.027(2) 0.030(3) -0.002(2) 0.011(2) -0.017(2)
C50 0.030(3) 0.046(3) 0.035(3) 0.002(2) 0.005(2) -0.009(2)
C51A 0.038(4) 0.039(4) 0.020(4) 0.005(3) 0.009(3) 0.001(4)
C52A 0.073(6) 0.041(4) 0.036(4) -0.005(3) 0.010(4) -0.008(4)
C52B 0.018(5) 0.014(5) 0.021(5) 0.001(3) -0.003(3) -0.004(4)
C53A 0.067(6) 0.024(4) 0.033(5) -0.008(3) 0.025(4) -0.006(4)
C53B 0.039(15) 0.028(12) 0.052(19) -0.016(12) 0.013(12) -0.006(11)
O16B 0.042(9) 0.078(12) 0.040(10) -0.034(9) -0.001(7) 0.039(9)

loop_
_atom_type_symbol
_atom_type_description
_atom_type_scat_dispersion_real
_atom_type_scat_dispersion_imag
_atom_type_scat_source
C C 0.0033 0.0016 'International Tables Vol C Tables 4.2.6.8 and 6.1.1.4'
H H 0.0000 0.0000 'International Tables Vol C Tables 4.2.6.8 and 6.1.1.4'
N N 0.0061 0.0033 'International Tables Vol C Tables 4.2.6.8 and 6.1.1.4'
O O 0.0106 0.0060 'International Tables Vol C Tables 4.2.6.8 and 6.1.1.4'
S S 0.1246 0.1234 'International Tables Vol C Tables 4.2.6.8 and 6.1.1.4'
Zn Zn 0.2839 1.4301 'International Tables Vol C Tables 4.2.6.8 and 6.1.1.4'

loop_
_geom_angle_atom_site_label_1
_geom_angle_atom_site_label_2
_geom_angle_atom_site_label_3
_geom_angle
O10 Zn1 O3 96.56(11)
O10 Zn1 O1W 86.68(11)
O3 Zn1 O1W 99.84(10)
O10 Zn1 N6 83.22(11)
O3 Zn1 N6 100.92(11)
O1W Zn1 N6 157.80(11)
O10 Zn1 N1 176.56(11)
O3 Zn1 N1 85.18(11)
O1W Zn1 N1 95.96(11)
N6 Zn1 N1 93.55(12)
O10 Zn1 N3 104.38(11)
O3 Zn1 N3 159.06(11)
O1W Zn1 N3 81.30(10)
N6 Zn1 N3 82.14(11)
N1 Zn1 N3 73.94(11)
O9 Zn2 O4 104.71(11)
O9 Zn2 O2W 89.58(10)
O4 Zn2 O2W 92.06(10)
O9 Zn2 N5 85.56(11)
O4 Zn2 N5 97.82(11)
O2W Zn2 N5 169.82(11)
O9 Zn2 N4 169.35(11)
O4 Zn2 N4 85.43(11)
O2W Zn2 N4 93.36(11)
N5 Zn2 N4 89.88(12)
O9 Zn2 N2 95.44(11)
O4 Zn2 N2 158.85(11)
O2W Zn2 N2 81.59(10)
N5 Zn2 N2 89.96(11)
N4 Zn2 N2 74.91(11)
O13 S1 C47 106.1(2)
O13 S1 C46 106.9(2)
C47 S1 C46 98.8(2)
O14 S2A C48 105.3(3)
O14 S2A C49 106.9(2)
C48 S2A C49 96.7(3)
C48 S2B C49 125.2(11)
C48 S2B O14 119.7(11)
C49 S2B O14 102.2(9)
O15 S3A C51A 105.6(3)
O15 S3A C50 102.8(3)
C51A S3A C50 96.2(3)
O15 S3B C50 106.5(5)
O15 S3B C51B 101.9(6)
C50 S3B C51B 95.9(6)
O16A S4A C52A 105.9(3)
O16A S4A C53A 106.4(3)
C52A S4A C53A 95.9(4)
O16B S4B C53B 108.9(11)
O16B S4B C52B 100.5(9)
C53B S4B C52B 101.5(10)
Zn1 O1W H1WA 108.8(2)
Zn1 O1W H1WB 126.4(2)
H1WA O1W H1WB 100.2(3)
C1 O2 C10 122.7(3)
Zn2 O2W H2WA 130.5(2)
Zn2 O2W H2WB 101.43(19)
H2WA O2W H2WB 106.6(3)
C8 O3 Zn1 132.4(2)
C15 O4 Zn2 132.4(2)
C19 O5 C23 122.2(3)
C33 O8 C24 122.4(3)
C31 O9 Zn2 132.5(2)
C37 O10 Zn1 127.2(2)
C41 O11 C45 121.9(3)
S3B C51B H51A 109.5
S3B C51B H51B 109.5
H51A C51B H51B 109.5
S3B C51B H51C 109.5
H51A C51B H51C 109.5
H51B C51B H51C 109.5
C11 N1 N2 114.4(3)
C11 N1 Zn1 128.7(3)
N2 N1 Zn1 115.5(2)
N1 N2 C12 109.9(3)
N1 N2 Zn2 107.2(2)
C12 N2 Zn2 105.0(2)
N1 N2 H2N 111.2(3)
C12 N2 H2N 110.7(3)
Zn2 N2 H2N 112.6(2)
N4 N3 C12 108.4(3)
N4 N3 Zn1 112.2(2)
C12 N3 Zn1 98.4(2)
N4 N3 H3N 110(3)
C12 N3 H3N 108(3)
Zn1 N3 H3N 118(3)
C13 N4 N3 116.4(3)
C13 N4 Zn2 128.6(3)
N3 N4 Zn2 113.3(2)
C34 N5 N6 112.9(3)
C34 N5 Zn2 127.5(3)
N6 N5 Zn2 115.6(2)
C35 N6 N5 116.7(3)
C35 N6 Zn1 127.2(3)
N5 N6 Zn1 112.0(2)
O1 C1 O2 116.4(4)
O1 C1 C2 126.8(4)
O2 C1 C2 116.8(3)
C3 C2 C1 122.4(4)
C3 C2 H2 118.8
C1 C2 H2 118.8
C2 C3 C5 119.0(4)
C2 C3 C4 120.5(4)
C5 C3 C4 120.5(4)
C3 C4 H4A 109.5
C3 C4 H4B 109.5
H4A C4 H4B 109.5
C3 C4 H4C 109.5
H4A C4 H4C 109.5
H4B C4 H4C 109.5
C10 C5 C6 116.2(3)
C10 C5 C3 119.0(4)
C6 C5 C3 124.7(4)
C7 C6 C5 121.9(4)
C7 C6 H6 119.0
C5 C6 H6 119.0
C6 C7 C8 122.1(4)
C6 C7 H7 119.0
C8 C7 H7 119.0
O3 C8 C9 122.9(3)
O3 C8 C7 119.6(3)
C9 C8 C7 117.4(3)
C10 C9 C8 118.7(3)
C10 C9 C11 116.8(3)
C8 C9 C11 124.4(3)
O2 C10 C5 120.2(3)
O2 C10 C9 116.2(3)
C5 C10 C9 123.6(4)
N1 C11 C9 125.1(4)
N1 C11 H11 117.5
C9 C11 H11 117.5
N2 C12 N3 106.8(3)
N2 C12 H12A 110.4
N3 C12 H12A 110.4
N2 C12 H12B 110.4
N3 C12 H12B 110.4
H12A C12 H12B 108.6
N4 C13 C14 124.4(4)
N4 C13 H13 117.8
C14 C13 H13 117.8
C19 C14 C15 118.5(3)
C19 C14 C13 116.9(3)
C15 C14 C13 124.6(3)
O4 C15 C14 123.8(3)
O4 C15 C16 118.9(4)
C14 C15 C16 117.3(4)
C17 C16 C15 122.0(4)
C17 C16 H16 119.0
C15 C16 H16 119.0
C16 C17 C18 122.0(4)
C16 C17 H17 119.0
C18 C17 H17 119.0
C19 C18 C17 116.5(4)
C19 C18 C20 118.8(4)
C17 C18 C20 124.7(4)
O5 C19 C18 120.7(3)
O5 C19 C14 115.7(3)
C18 C19 C14 123.7(4)
C22 C20 C18 119.1(4)
C22 C20 C21 121.4(4)
C18 C20 C21 119.5(4)
C20 C21 H21A 109.5
C20 C21 H21B 109.5
H21A C21 H21B 109.5
C20 C21 H21C 109.5
H21A C21 H21C 109.5
H21B C21 H21C 109.5
C20 C22 C23 122.5(4)
C20 C22 H22 118.7
C23 C22 H22 118.7
O6 C23 O5 115.6(4)
O6 C23 C22 127.6(4)
O5 C23 C22 116.7(4)
O7 C24 O8 115.1(4)
O7 C24 C25 128.1(4)
O8 C24 C25 116.8(4)
C26 C25 C24 122.5(4)
C26 C25 H25 118.8
C24 C25 H25 118.8
C25 C26 C28 118.8(4)
C25 C26 C27 121.1(4)
C28 C26 C27 120.2(4)
C26 C27 H27A 109.5
C26 C27 H27B 109.5
H27A C27 H27B 109.5
C26 C27 H27C 109.5
H27A C27 H27C 109.5
H27B C27 H27C 109.5
C33 C28 C29 116.6(4)
C33 C28 C26 118.6(4)
C29 C28 C26 124.8(4)
C30 C29 C28 121.8(4)
C30 C29 H29 119.1
C28 C29 H29 119.1
C29 C30 C31 122.0(4)
C29 C30 H30 119.0
C31 C30 H30 119.0
O9 C31 C30 119.3(3)
O9 C31 C32 123.6(3)
C30 C31 C32 117.0(3)
C33 C32 C31 118.2(3)
C33 C32 C34 117.5(3)
C31 C32 C34 123.9(3)
O8 C33 C28 121.0(3)
O8 C33 C32 114.7(3)
C28 C33 C32 124.3(3)
N5 C34 C32 125.7(3)
N5 C34 H34 117.2
C32 C34 H34 117.2
N6 C35 C36 124.4(3)
N6 C35 H35 117.8
C36 C35 H35 117.8
C41 C36 C37 118.4(3)
C41 C36 C35 119.0(3)
C37 C36 C35 122.6(3)
O10 C37 C38 119.3(3)
O10 C37 C36 123.1(3)
C38 C37 C36 117.5(4)
C39 C38 C37 121.5(4)
C39 C38 H38 119.3
C37 C38 H38 119.3
C38 C39 C40 122.1(4)
C38 C39 H39 118.9
C40 C39 H39 118.9
C41 C40 C39 116.9(4)
C41 C40 C42 119.0(4)
C39 C40 C42 124.0(4)
O11 C41 C40 120.7(4)
O11 C41 C36 115.8(3)
C40 C41 C36 123.4(4)
C44 C42 C40 118.6(4)
C44 C42 C43 121.7(4)
C40 C42 C43 119.7(4)
C42 C43 H43A 109.5
C42 C43 H43B 109.5
H43A C43 H43B 109.5
C42 C43 H43C 109.5
H43A C43 H43C 109.5
H43B C43 H43C 109.5
C42 C44 C45 123.0(4)
C42 C44 H44 118.5
C45 C44 H44 118.5
O12 C45 O11 115.8(4)
O12 C45 C44 127.6(4)
O11 C45 C44 116.6(4)
S1 C46 H46A 109.5
S1 C46 H46B 109.5
H46A C46 H46B 109.5
S1 C46 H46C 109.5
H46A C46 H46C 109.5
H46B C46 H46C 109.5
S1 C47 H47A 109.5
S1 C47 H47B 109.5
H47A C47 H47B 109.5
S1 C47 H47C 109.5
H47A C47 H47C 109.5
H47B C47 H47C 109.5
S2A C48 H48A 109.5
S2A C48 H48B 109.5
H48A C48 H48B 109.5
S2A C48 H48C 109.5
H48A C48 H48C 109.5
H48B C48 H48C 109.5
S2B C49 H49A 109.5
S2B C49 H49B 109.5
H49A C49 H49B 109.5
S2B C49 H49C 109.5
H49A C49 H49C 109.5
H49B C49 H49C 109.5
S3A C50 H50A 109.5
S3A C50 H50B 109.5
H50A C50 H50B 109.5
S3A C50 H50C 109.5
H50A C50 H50C 109.5
H50B C50 H50C 109.5
S3A C51A H51D 109.5
S3A C51A H51E 109.5
H51D C51A H51E 109.5
S3A C51A H51F 109.5
H51D C51A H51F 109.5
H51E C51A H51F 109.5
S4A C52A H52A 109.5
S4A C52A H52B 109.5
H52A C52A H52B 109.5
S4A C52A H52C 109.5
H52A C52A H52C 109.5
H52B C52A H52C 109.5
S4B C52B H52D 109.5
S4B C52B H52E 109.5
H52D C52B H52E 109.5
S4B C52B H52F 109.5
H52D C52B H52F 109.5
H52E C52B H52F 109.5
S4A C53A H53A 109.5
S4A C53A H53B 109.5
H53A C53A H53B 109.5
S4A C53A H53C 109.5
H53A C53A H53C 109.5
H53B C53A H53C 109.5
S4B C53B H53D 109.5
S4B C53B H53E 109.5
H53D C53B H53E 109.5
S4B C53B H53F 109.5
H53D C53B H53F 109.5
H53E C53B H53F 109.5

loop_
_geom_bond_atom_site_label_1
_geom_bond_atom_site_label_2
_geom_bond_distance
Zn1 O10 2.032(3)
Zn1 O3 2.043(3)
Zn1 O1W 2.060(3)
Zn1 N6 2.103(3)
Zn1 N1 2.118(3)
Zn1 N3 2.520(3)
Zn2 O9 2.022(3)
Zn2 O4 2.029(3)
Zn2 O2W 2.128(3)
Zn2 N5 2.139(3)
Zn2 N4 2.141(3)
Zn2 N2 2.351(3)
S1 O13 1.499(3)
S1 C47 1.776(5)
S1 C46 1.776(5)
S2A O14 1.487(4)
S2A C48 1.762(6)
S2A C49 1.784(4)
S2B C48 1.289(16)
S2B C49 1.689(16)
S2B O14 1.694(16)
S3A O15 1.522(5)
S3A C51A 1.786(8)
S3A C50 1.815(6)
S3B O15 1.511(8)
S3B C50 1.747(9)
S3B C51B 1.760(13)
S4A O16A 1.503(4)
S4A C52A 1.753(7)
S4A C53A 1.774(7)
S4B O16B 1.440(15)
S4B C53B 1.76(2)
S4B C52B 1.840(16)
O1 C1 1.215(5)
O1W H1WA 0.856(2)
O1W H1WB 0.863(3)
O2 C1 1.367(5)
O2 C10 1.378(4)
O2W H2WA 0.862(2)
O2W H2WB 0.900(3)
O3 C8 1.304(4)
O4 C15 1.299(5)
O5 C19 1.378(5)
O5 C23 1.382(5)
O6 C23 1.214(5)
O7 C24 1.219(5)
O8 C33 1.374(4)
O8 C24 1.380(5)
O9 C31 1.300(4)
O10 C37 1.301(4)
O11 C41 1.376(5)
O11 C45 1.392(5)
O12 C45 1.210(5)
C51B H51A 0.9600
C51B H51B 0.9600
C51B H51C 0.9600
N1 C11 1.287(5)
N1 N2 1.419(4)
N2 C12 1.457(5)
N2 H2N 0.842(3)
N3 N4 1.422(4)
N3 C12 1.458(5)
N3 H3N 0.84(4)
N4 C13 1.276(5)
N5 C34 1.287(5)
N5 N6 1.418(4)
N6 C35 1.275(5)
C1 C2 1.442(6)
C2 C3 1.347(6)
C2 H2 0.9300
C3 C5 1.435(5)
C3 C4 1.498(5)
C4 H4A 0.9600
C4 H4B 0.9600
C4 H4C 0.9600
C5 C10 1.391(5)
C5 C6 1.415(5)
C6 C7 1.348(5)
C6 H6 0.9300
C7 C8 1.424(5)
C7 H7 0.9300
C8 C9 1.415(5)
C9 C10 1.403(5)
C9 C11 1.449(5)
C11 H11 0.9300
C12 H12A 0.9700
C12 H12B 0.9700
C13 C14 1.448(5)
C13 H13 0.9300
C14 C19 1.414(5)
C14 C15 1.420(5)
C15 C16 1.421(5)
C16 C17 1.366(6)
C16 H16 0.9300
C17 C18 1.406(6)
C17 H17 0.9300
C18 C19 1.385(5)
C18 C20 1.437(6)
C20 C22 1.351(6)
C20 C21 1.503(6)
C21 H21A 0.9600
C21 H21B 0.9600
C21 H21C 0.9600
C22 C23 1.432(6)
C22 H22 0.9300
C24 C25 1.427(6)
C25 C26 1.358(6)
C25 H25 0.9300
C26 C28 1.450(5)
C26 C27 1.489(6)
C27 H27A 0.9600
C27 H27B 0.9600
C27 H27C 0.9600
C28 C33 1.378(5)
C28 C29 1.402(6)
C29 C30 1.368(5)
C29 H29 0.9300
C30 C31 1.427(5)
C30 H30 0.9300
C31 C32 1.428(5)
C32 C33 1.411(5)
C32 C34 1.433(5)
C34 H34 0.9300
C35 C36 1.435(5)
C35 H35 0.9300
C36 C41 1.406(5)
C36 C37 1.433(5)
C37 C38 1.421(5)
C38 C39 1.361(6)
C38 H38 0.9300
C39 C40 1.408(6)
C39 H39 0.9300
C40 C41 1.382(5)
C40 C42 1.446(6)
C42 C44 1.344(6)
C42 C43 1.494(6)
C43 H43A 0.9600
C43 H43B 0.9600
C43 H43C 0.9600
C44 C45 1.430(6)
C44 H44 0.9300
C46 H46A 0.9600
C46 H46B 0.9600
C46 H46C 0.9600
C47 H47A 0.9600
C47 H47B 0.9600
C47 H47C 0.9600
C48 H48A 0.9600
C48 H48B 0.9600
C48 H48C 0.9600
C49 H49A 0.9600
C49 H49B 0.9600
C49 H49C 0.9600
C50 H50A 0.9600
C50 H50B 0.9600
C50 H50C 0.9600
C51A H51D 0.9600
C51A H51E 0.9600
C51A H51F 0.9600
C52A H52A 0.9600
C52A H52B 0.9600
C52A H52C 0.9600
C52B H52D 0.9600
C52B H52E 0.9600
C52B H52F 0.9600
C53A H53A 0.9600
C53A H53B 0.9600
C53A H53C 0.9600
C53B H53D 0.9600
C53B H53E 0.9600
C53B H53F 0.9600

loop_
_geom_torsion_atom_site_label_1
_geom_torsion_atom_site_label_2
_geom_torsion_atom_site_label_3
_geom_torsion_atom_site_label_4
_geom_torsion
C11 N1 N2 C12 151.5(3)
Zn1 N1 N2 C12 -40.6(3)
C11 N1 N2 Zn2 -94.9(3)
Zn1 N1 N2 Zn2 73.1(2)
C12 N3 N4 C13 148.3(3)
Zn1 N3 N4 C13 -104.1(3)
C12 N3 N4 Zn2 -45.7(3)
Zn1 N3 N4 Zn2 61.9(2)
C34 N5 N6 C35 116.6(4)
Zn2 N5 N6 C35 -84.1(3)
C34 N5 N6 Zn1 -84.5(3)
Zn2 N5 N6 Zn1 74.9(2)
C10 O2 C1 O1 179.4(3)
C10 O2 C1 C2 0.4(5)
O1 C1 C2 C3 -178.5(4)
O2 C1 C2 C3 0.3(6)
C1 C2 C3 C5 -0.6(6)
C1 C2 C3 C4 178.8(4)
C2 C3 C5 C10 0.1(5)
C4 C3 C5 C10 -179.3(4)
C2 C3 C5 C6 -179.0(4)
C4 C3 C5 C6 1.6(6)
C10 C5 C6 C7 0.4(5)
C3 C5 C6 C7 179.5(4)
C5 C6 C7 C8 -0.3(6)
Zn1 O3 C8 C9 -12.6(5)
Zn1 O3 C8 C7 166.2(3)
C6 C7 C8 O3 -179.2(3)
C6 C7 C8 C9 -0.3(5)
O3 C8 C9 C10 179.7(3)
C7 C8 C9 C10 0.8(5)
O3 C8 C9 C11 2.6(6)
C7 C8 C9 C11 -176.2(3)
C1 O2 C10 C5 -0.9(5)
C1 O2 C10 C9 178.7(3)
C6 C5 C10 O2 179.8(3)
C3 C5 C10 O2 0.6(5)
C6 C5 C10 C9 0.2(5)
C3 C5 C10 C9 -179.0(3)
C8 C9 C10 O2 179.6(3)
C11 C9 C10 O2 -3.1(5)
C8 C9 C10 C5 -0.8(6)
C11 C9 C10 C5 176.5(3)
N2 N1 C11 C9 170.3(3)
Zn1 N1 C11 C9 4.3(5)
C10 C9 C11 N1 -175.9(4)
C8 C9 C11 N1 1.2(6)
N1 N2 C12 N3 67.5(4)
Zn2 N2 C12 N3 -47.5(3)
N4 N3 C12 N2 63.2(4)
Zn1 N3 C12 N2 -53.6(3)
N3 N4 C13 C14 174.8(3)
Zn2 N4 C13 C14 11.2(5)
N4 C13 C14 C19 176.4(3)
N4 C13 C14 C15 -4.3(6)
Zn2 O4 C15 C14 -1.2(6)
Zn2 O4 C15 C16 178.9(2)
C19 C14 C15 O4 178.1(3)
C13 C14 C15 O4 -1.1(6)
C19 C14 C15 C16 -2.0(5)
C13 C14 C15 C16 178.8(3)
O4 C15 C16 C17 179.1(4)
C14 C15 C16 C17 -0.8(6)
C15 C16 C17 C18 1.9(6)
C16 C17 C18 C19 -0.2(6)
C16 C17 C18 C20 177.4(4)
C23 O5 C19 C18 -0.8(5)
C23 O5 C19 C14 179.7(3)
C17 C18 C19 O5 177.8(3)
C20 C18 C19 O5 0.1(5)
C17 C18 C19 C14 -2.8(6)
C20 C18 C19 C14 179.5(4)
C15 C14 C19 O5 -176.6(3)
C13 C14 C19 O5 2.7(5)
C15 C14 C19 C18 3.9(6)
C13 C14 C19 C18 -176.8(3)
C19 C18 C20 C22 0.1(6)
C17 C18 C20 C22 -177.5(4)
C19 C18 C20 C21 -179.8(4)
C17 C18 C20 C21 2.6(6)
C18 C20 C22 C23 0.5(6)
C21 C20 C22 C23 -179.6(4)
C19 O5 C23 O6 -178.8(3)
C19 O5 C23 C22 1.3(5)
C20 C22 C23 O6 179.0(4)
C20 C22 C23 O5 -1.2(6)
C33 O8 C24 O7 -178.2(3)
C33 O8 C24 C25 1.4(5)
O7 C24 C25 C26 177.3(4)
O8 C24 C25 C26 -2.3(6)
C24 C25 C26 C28 1.8(6)
C24 C25 C26 C27 -176.5(4)
C25 C26 C28 C33 -0.4(5)
C27 C26 C28 C33 177.9(4)
C25 C26 C28 C29 179.0(4)
C27 C26 C28 C29 -2.7(6)
C33 C28 C29 C30 -1.8(6)
C26 C28 C29 C30 178.8(4)
C28 C29 C30 C31 1.5(6)
Zn2 O9 C31 C30 169.3(3)
Zn2 O9 C31 C32 -8.9(6)
C29 C30 C31 O9 -178.6(4)
C29 C30 C31 C32 -0.3(6)
O9 C31 C32 C33 177.7(3)
C30 C31 C32 C33 -0.5(5)
O9 C31 C32 C34 4.9(6)
C30 C31 C32 C34 -173.3(3)
C24 O8 C33 C28 -0.1(5)
C24 O8 C33 C32 179.2(3)
C29 C28 C33 O8 -179.9(3)
C26 C28 C33 O8 -0.5(5)
C29 C28 C33 C32 0.9(6)
C26 C28 C33 C32 -179.7(3)
C31 C32 C33 O8 -179.0(3)
C34 C32 C33 O8 -5.8(5)
C31 C32 C33 C28 0.2(6)
C34 C32 C33 C28 173.4(4)
N6 N5 C34 C32 167.5(3)
Zn2 N5 C34 C32 11.1(5)
C33 C32 C34 N5 -179.5(4)
C31 C32 C34 N5 -6.7(6)
N5 N6 C35 C36 173.0(3)
Zn1 N6 C35 C36 17.8(5)
N6 C35 C36 C41 -174.4(4)
N6 C35 C36 C37 3.8(6)
Zn1 O10 C37 C38 149.4(3)
Zn1 O10 C37 C36 -31.3(5)
C41 C36 C37 O10 -179.1(3)
C35 C36 C37 O10 2.6(6)
C41 C36 C37 C38 0.1(5)
C35 C36 C37 C38 -178.1(3)
O10 C37 C38 C39 -178.6(4)
C36 C37 C38 C39 2.1(6)
C37 C38 C39 C40 -1.3(6)
C38 C39 C40 C41 -1.8(6)
C38 C39 C40 C42 178.9(4)
C45 O11 C41 C40 -0.1(5)
C45 O11 C41 C36 179.1(3)
C39 C40 C41 O11 -176.7(3)
C42 C40 C41 O11 2.6(6)
C39 C40 C41 C36 4.2(6)
C42 C40 C41 C36 -176.4(4)
C37 C36 C41 O11 177.5(3)
C35 C36 C41 O11 -4.2(5)
C37 C36 C41 C40 -3.4(6)
C35 C36 C41 C40 174.9(4)
C41 C40 C42 C44 -1.9(6)
C39 C40 C42 C44 177.4(4)
C41 C40 C42 C43 178.3(4)
C39 C40 C42 C43 -2.4(6)
C40 C42 C44 C45 -1.3(6)
C43 C42 C44 C45 178.4(4)
C41 O11 C45 O12 177.1(3)
C41 O11 C45 C44 -3.0(5)
C42 C44 C45 O12 -176.4(4)
C42 C44 C45 O11 3.8(6)
